data_1576818
loop_
_publ_author_name
'Duary, Subrata'
'Mondal, Samapti'
'Manna, Souvik'
'Chowdhury, Soham'
'Pathak, Biswarup'
'Pradeep, Thalappil'

_publ_section_title
;
 Unravelling the reactions between a hydride-protected Ag<sub>18</sub>
 nanocluster and thiol by the crystallization of intermediates.
;
_journal_issue 15
_journal_name_full Nanoscale
_journal_page_first 8361
_journal_page_last 8367
_journal_paper_doi 10.1039/d5nr04872a
_journal_volume 18
_journal_year 2026
_chemical_formula_moiety 'C61 H45 Ag F7 P3 S'
_chemical_formula_sum 'C61 H45 Ag F7 P3 S'
_chemical_formula_weight 1143.81
_space_group_crystal_system triclinic
_space_group_IT_number 2
_space_group_name_Hall '-P 1'
_space_group_name_H-M_alt 'P -1'
_atom_sites_solution_hydrogens geom
_audit_creation_method SHELXL-2019/3
_audit_update_record
;
2025-10-24 deposited with the CCDC.	2026-02-20 downloaded from the CCDC.
;
_cell_angle_alpha 87.211(3)
_cell_angle_beta 85.428(3)
_cell_angle_gamma 82.345(3)
_cell_formula_units_Z 2
_cell_length_a 12.5786(9)
_cell_length_b 12.8514(10)
_cell_length_c 16.1604(14)
_cell_measurement_reflns_used 9716
_cell_measurement_temperature 143(2)
_cell_measurement_theta_max 28.29
_cell_measurement_theta_min 2.91
_cell_volume 2578.9(4)
_computing_cell_refinement 'APEX4 V8.40B (Bruker, 2021)'
_computing_data_collection 'APEX4 (Bruker, v2021.4-0)'
_computing_data_reduction 'SAINT/XPREP (Bruker, 2021)'
_computing_publication_material 'SHELXL-2019/3 (Sheldrick, 2019)'
_computing_structure_refinement 'SHELXL-2019/3 (Sheldrick, 2019)'
_computing_structure_solution 'SHELXT-2018/2 (Sheldrick, 2018)'
_diffrn_ambient_temperature 143(2)
_diffrn_measured_fraction_theta_full 0.998
_diffrn_measured_fraction_theta_max 0.998
_diffrn_measurement_device_type 'Bruker D8 VENTURE diffractometer equipped with PHOTON II detector'
_diffrn_measurement_method '\w and \f scan'
_diffrn_radiation_source 'fine-focus sealed tube'
_diffrn_radiation_type MoK\a
_diffrn_radiation_wavelength 0.71073
_diffrn_reflns_av_R_equivalents 0.0343
_diffrn_reflns_av_unetI/netI 0.0183
_diffrn_reflns_Laue_measured_fraction_full 0.998
_diffrn_reflns_Laue_measured_fraction_max 0.998
_diffrn_reflns_limit_h_max 14
_diffrn_reflns_limit_h_min -14
_diffrn_reflns_limit_k_max 15
_diffrn_reflns_limit_k_min -15
_diffrn_reflns_limit_l_max 19
_diffrn_reflns_limit_l_min -19
_diffrn_reflns_number 74543
_diffrn_reflns_point_group_measured_fraction_full 0.998
_diffrn_reflns_point_group_measured_fraction_max 0.998
_diffrn_reflns_theta_full 24.999
_diffrn_reflns_theta_max 24.999
_diffrn_reflns_theta_min 3.046
_exptl_absorpt_coefficient_mu 0.590
_exptl_absorpt_correction_T_max 0.7457
_exptl_absorpt_correction_T_min 0.6966
_exptl_absorpt_correction_type multi-scan
_exptl_absorpt_process_details 'SADABS (Bruker, 2016)'
_exptl_crystal_colour brown
_exptl_crystal_density_diffrn 1.473
_exptl_crystal_description block
_exptl_crystal_F_000 1164
_exptl_crystal_size_max 0.237
_exptl_crystal_size_mid 0.125
_exptl_crystal_size_min 0.112
_refine_diff_density_max 1.988
_refine_diff_density_min -0.893
_refine_diff_density_rms 0.070
_refine_ls_extinction_method none
_refine_ls_goodness_of_fit_ref 1.057
_refine_ls_hydrogen_treatment constr
_refine_ls_matrix_type full
_refine_ls_number_parameters 658
_refine_ls_number_reflns 9059
_refine_ls_number_restraints 2
_refine_ls_restrained_S_all 1.058
_refine_ls_R_factor_all 0.0358
_refine_ls_R_factor_gt 0.0318
_refine_ls_shift/su_max 0.001
_refine_ls_shift/su_mean 0.000
_refine_ls_structure_factor_coef Fsqd
_refine_ls_weighting_details 'w=1/[\s^2^(Fo^2^)+(0.0379P)^2^+4.5204P] where P=(Fo^2^+2Fc^2^)/3'
_refine_ls_weighting_scheme calc
_refine_ls_wR_factor_gt 0.0825
_refine_ls_wR_factor_ref 0.0862
_reflns_Friedel_coverage 0.000
_reflns_number_gt 8271
_reflns_number_total 9059
_reflns_threshold_expression 'I > 2\s(I)'
_cod_data_source_file d5nr04872a2.cif
_cod_data_source_block shelx
_cod_depositor_comments 'Adding full bibliography for 1576818--1576819.cif.'
_cod_database_code 1576818
_shelx_shelxl_version_number 2019/3
_shelx_space_group_comment
;
The symmetry employed for this shelxl refinement is uniquely defined
by the following loop, which should always be used as a source of
symmetry information in preference to the above space-group names.
They are only intended as comments.
;
_shelx_estimated_absorpt_t_min 0.873
_shelx_estimated_absorpt_t_max 0.937

loop_
_space_group_symop_operation_xyz
'x, y, z'
'-x, -y, -z'

loop_
_atom_site_label
_atom_site_type_symbol
_atom_site_fract_x
_atom_site_fract_y
_atom_site_fract_z
_atom_site_U_iso_or_equiv
_atom_site_adp_type
_atom_site_occupancy
_atom_site_site_symmetry_order
_atom_site_calc_flag
_atom_site_refinement_flags_posn
_atom_site_refinement_flags_adp
_atom_site_refinement_flags_occupancy
_atom_site_disorder_assembly
_atom_site_disorder_group
Ag1 Ag 0.75591(2) 0.72573(2) 0.25039(2) 0.01827(7) Uani 1 1 d . U . . .
C1 C 0.72438(19) 0.9123(2) 0.41955(16) 0.0195(5) Uani 1 1 d . . . . .
C2 C 0.7990(2) 0.9694(3) 0.37578(18) 0.0324(7) Uani 1 1 d . . . . .
H2 H 0.809808 0.965107 0.317124 0.039 Uiso 1 1 calc R U . . .
C3 C 0.8577(3) 1.0322(3) 0.4167(2) 0.0389(8) Uani 1 1 d . . . . .
H3 H 0.906967 1.072055 0.385998 0.047 Uiso 1 1 calc R U . . .
C4 C 0.8442(2) 1.0367(3) 0.50251(19) 0.0351(7) Uani 1 1 d . . . . .
H4 H 0.885455 1.078181 0.531048 0.042 Uiso 1 1 calc R U . . .
C5 C 0.7704(2) 0.9804(3) 0.54630(18) 0.0337(7) Uani 1 1 d . . . . .
H5 H 0.760556 0.984127 0.605023 0.040 Uiso 1 1 calc R U . . .
C6 C 0.7106(2) 0.9185(2) 0.50541(17) 0.0264(6) Uani 1 1 d . . . . .
H6 H 0.660052 0.880268 0.536224 0.032 Uiso 1 1 calc R U . . .
C7 C 0.6172(2) 0.6696(2) 0.4686(2) 0.0330(7) Uani 1 1 d . . . . .
H7 H 0.686486 0.641780 0.445753 0.040 Uiso 1 1 calc R U . . .
C8 C 0.5693(2) 0.7664(2) 0.43970(15) 0.0187(5) Uani 1 1 d . . . . .
C9 C 0.4665(2) 0.8046(2) 0.47222(16) 0.0229(6) Uani 1 1 d . . . . .
H9 H 0.432526 0.870686 0.452700 0.028 Uiso 1 1 calc R U . . .
C10 C 0.4132(2) 0.7464(2) 0.53314(18) 0.0296(6) Uani 1 1 d . . . . .
H10 H 0.342622 0.772437 0.554502 0.035 Uiso 1 1 calc R U . . .
C11 C 0.4625(3) 0.6513(3) 0.56257(19) 0.0366(7) Uani 1 1 d . . . . .
H11 H 0.426421 0.612130 0.604770 0.044 Uiso 1 1 calc R U . . .
C12 C 0.5646(3) 0.6129(3) 0.5306(2) 0.0439(8) Uani 1 1 d . . . . .
H12 H 0.598840 0.547420 0.551120 0.053 Uiso 1 1 calc R U . . .
C13 C 0.54356(19) 0.9376(2) 0.32042(15) 0.0176(5) Uani 1 1 d . . . . .
C14 C 0.5359(2) 1.0443(2) 0.33664(17) 0.0236(6) Uani 1 1 d . . . . .
H14 H 0.585326 1.067811 0.370745 0.028 Uiso 1 1 calc R U . . .
C15 C 0.4569(2) 1.1160(2) 0.30344(19) 0.0295(6) Uani 1 1 d . . . . .
H15 H 0.452712 1.188381 0.314623 0.035 Uiso 1 1 calc R U . . .
C16 C 0.3840(2) 1.0826(2) 0.25398(18) 0.0305(6) Uani 1 1 d . . . . .
H16 H 0.329794 1.131915 0.231286 0.037 Uiso 1 1 calc R U . . .
C17 C 0.3904(2) 0.9770(2) 0.23778(17) 0.0297(6) Uani 1 1 d . . . . .
H17 H 0.340196 0.953801 0.204252 0.036 Uiso 1 1 calc R U . . .
C18 C 0.4699(2) 0.9051(2) 0.27029(16) 0.0240(6) Uani 1 1 d . . . . .
H18 H 0.474318 0.832918 0.258300 0.029 Uiso 1 1 calc R U . . .
C19 C 0.94909(19) 0.9184(2) 0.18286(15) 0.0181(5) Uani 1 1 d . . . . .
C20 C 0.9408(2) 1.0263(2) 0.16545(16) 0.0223(5) Uani 1 1 d . . . . .
H20 H 0.889157 1.058757 0.129233 0.027 Uiso 1 1 calc R U . . .
C21 C 1.0079(2) 1.0869(2) 0.20102(17) 0.0267(6) Uani 1 1 d . . . . .
H21 H 1.001002 1.160637 0.189668 0.032 Uiso 1 1 calc R U . . .
C22 C 1.0842(2) 1.0403(2) 0.25251(17) 0.0283(6) Uani 1 1 d . . . . .
H22 H 1.130425 1.081707 0.275980 0.034 Uiso 1 1 calc R U . . .
C23 C 1.0934(2) 0.9327(2) 0.27010(17) 0.0282(6) Uani 1 1 d . . . . .
H23 H 1.146173 0.900556 0.305499 0.034 Uiso 1 1 calc R U . . .
C24 C 1.0258(2) 0.8721(2) 0.23608(16) 0.0233(6) Uani 1 1 d . . . . .
H24 H 1.031671 0.798720 0.249017 0.028 Uiso 1 1 calc R U . . .
C25 C 0.9545(2) 0.7604(2) 0.06331(16) 0.0206(5) Uani 1 1 d . . . . .
C26 C 1.0561(2) 0.7868(2) 0.03818(18) 0.0284(6) Uani 1 1 d . . . . .
H26 H 1.082702 0.841963 0.063986 0.034 Uiso 1 1 calc R U . . .
C27 C 1.1189(2) 0.7327(3) -0.0245(2) 0.0370(7) Uani 1 1 d . . . . .
H27 H 1.188794 0.750305 -0.040696 0.044 Uiso 1 1 calc R U . . .
C28 C 1.0810(3) 0.6541(3) -0.0634(2) 0.0415(8) Uani 1 1 d . . . . .
H28 H 1.124028 0.617985 -0.106684 0.050 Uiso 1 1 calc R U . . .
C29 C 0.9801(3) 0.6275(3) -0.0393(2) 0.0510(10) Uani 1 1 d . . . . .
H29 H 0.953216 0.573532 -0.066398 0.061 Uiso 1 1 calc R U . . .
C30 C 0.9178(2) 0.6798(3) 0.0245(2) 0.0410(8) Uani 1 1 d . . . . .
H30 H 0.849100 0.659996 0.041730 0.049 Uiso 1 1 calc R U . . .
C31 C 0.77992(19) 0.92682(19) 0.07578(15) 0.0167(5) Uani 1 1 d . . . . .
C32 C 0.8131(2) 0.9579(2) -0.00473(16) 0.0229(6) Uani 1 1 d . . . . .
H32 H 0.880592 0.927754 -0.029355 0.027 Uiso 1 1 calc R U . . .
C33 C 0.7483(2) 1.0325(2) -0.04922(17) 0.0293(6) Uani 1 1 d . . . . .
H33 H 0.772108 1.054101 -0.103871 0.035 Uiso 1 1 calc R U . . .
C34 C 0.6491(2) 1.0759(2) -0.01438(19) 0.0305(6) Uani 1 1 d . . . . .
H34 H 0.604478 1.126423 -0.045319 0.037 Uiso 1 1 calc R U . . .
C35 C 0.6151(2) 1.0454(2) 0.06536(18) 0.0293(6) Uani 1 1 d . . . . .
H35 H 0.547173 1.075194 0.089476 0.035 Uiso 1 1 calc R U . . .
C36 C 0.6800(2) 0.9713(2) 0.11025(16) 0.0224(5) Uani 1 1 d . . . . .
H36 H 0.656212 0.950623 0.165120 0.027 Uiso 1 1 calc R U . . .
C37 C 0.6456(2) 0.6251(2) 0.07088(16) 0.0201(5) Uani 1 1 d . . . . .
C38 C 0.6259(2) 0.7282(2) 0.03901(17) 0.0233(6) Uani 1 1 d . . . . .
H38 H 0.604264 0.783785 0.075870 0.028 Uiso 1 1 calc R U . . .
C39 C 0.6377(2) 0.7506(2) -0.04587(18) 0.0294(6) Uani 1 1 d . . . . .
H39 H 0.623531 0.821004 -0.066835 0.035 Uiso 1 1 calc R U . . .
C40 C 0.6700(2) 0.6703(3) -0.09989(18) 0.0333(7) Uani 1 1 d . . . . .
H40 H 0.678266 0.685340 -0.158004 0.040 Uiso 1 1 calc R U . . .
C41 C 0.6901(3) 0.5679(3) -0.06895(19) 0.0345(7) Uani 1 1 d . . . . .
H41 H 0.712253 0.512656 -0.106044 0.041 Uiso 1 1 calc R U . . .
C42 C 0.6782(2) 0.5451(2) 0.01602(17) 0.0258(6) Uani 1 1 d . . . . .
H42 H 0.692420 0.474563 0.036648 0.031 Uiso 1 1 calc R U . . .
C43 C 0.6635(2) 0.46587(19) 0.20545(16) 0.0198(5) Uani 1 1 d . . . . .
C44 C 0.5978(2) 0.3975(2) 0.17680(18) 0.0274(6) Uani 1 1 d . . . . .
H44 H 0.538162 0.424540 0.146081 0.033 Uiso 1 1 calc R U . . .
C45 C 0.6198(2) 0.2903(2) 0.19335(19) 0.0322(7) Uani 1 1 d . . . . .
H45 H 0.576032 0.243927 0.173026 0.039 Uiso 1 1 calc R U . . .
C46 C 0.7054(3) 0.2505(2) 0.2393(2) 0.0337(7) Uani 1 1 d . . . . .
H46 H 0.720034 0.176934 0.250495 0.040 Uiso 1 1 calc R U . . .
C47 C 0.7696(2) 0.3176(2) 0.26906(19) 0.0304(6) Uani 1 1 d . . . . .
H47 H 0.827849 0.290127 0.301105 0.037 Uiso 1 1 calc R U . . .
C48 C 0.7489(2) 0.4258(2) 0.25196(16) 0.0227(5) Uani 1 1 d . . . . .
H48 H 0.793249 0.471871 0.272128 0.027 Uiso 1 1 calc R U . . .
C49 C 0.4924(2) 0.63265(19) 0.21239(16) 0.0197(5) Uani 1 1 d . . . . .
C50 C 0.4146(2) 0.6633(2) 0.15613(18) 0.0249(6) Uani 1 1 d . . . . .
H50 H 0.435219 0.670272 0.098486 0.030 Uiso 1 1 calc R U . . .
C51 C 0.3066(2) 0.6838(2) 0.1845(2) 0.0316(7) Uani 1 1 d . . . . .
H51 H 0.253965 0.704942 0.145914 0.038 Uiso 1 1 calc R U . . .
C52 C 0.2753(2) 0.6737(2) 0.2680(2) 0.0314(7) Uani 1 1 d . . . . .
H52 H 0.201409 0.687320 0.286777 0.038 Uiso 1 1 calc R U . . .
C53 C 0.3521(2) 0.6435(2) 0.32431(19) 0.0294(6) Uani 1 1 d . . . . .
H53 H 0.331061 0.636763 0.381889 0.035 Uiso 1 1 calc R U . . .
C54 C 0.4598(2) 0.6231(2) 0.29662(18) 0.0245(6) Uani 1 1 d . . . . .
H54 H 0.512100 0.602383 0.335569 0.029 Uiso 1 1 calc R U . . .
C55 C 0.9191(2) 0.6232(2) 0.41456(19) 0.0302(6) Uani 1 1 d . . . . .
C56 C 0.8727(2) 0.5477(2) 0.46595(19) 0.0307(6) Uani 1 1 d . . . . .
C57 C 0.8621(2) 0.5499(2) 0.5515(2) 0.0328(7) Uani 1 1 d . . . . .
C58 C 0.8980(2) 0.6287(2) 0.5932(2) 0.0336(7) Uani 1 1 d . . . . .
C59 C 0.9473(3) 0.7026(2) 0.5433(2) 0.0369(7) Uani 1 1 d . . . . .
C60 C 0.9581(3) 0.6997(2) 0.4587(2) 0.0352(7) Uani 1 1 d . . . . .
C61 C 0.8785(3) 0.6428(3) 0.6845(2) 0.0396(7) Uani 1 1 d . . . . .
F1 F 0.98558(19) 0.78062(16) 0.57991(13) 0.0547(6) Uani 1 1 d . . . . .
F2 F 1.00842(19) 0.77412(16) 0.41666(13) 0.0532(5) Uani 1 1 d . . . . .
F3 F 0.83318(16) 0.46874(15) 0.43107(12) 0.0449(5) Uani 1 1 d . . . . .
F4 F 0.81413(17) 0.47412(16) 0.59244(13) 0.0491(5) Uani 1 1 d . . . . .
F5 F 0.83637(19) 0.56463(17) 0.72587(13) 0.0549(5) Uani 1 1 d . . . . .
F6 F 0.8117(2) 0.73064(17) 0.70034(14) 0.0622(6) Uani 1 1 d . . . . .
F7 F 0.96955(18) 0.65356(19) 0.72066(13) 0.0575(6) Uani 1 1 d . . . . .
P1 P 0.64601(5) 0.83720(5) 0.35987(4) 0.01651(14) Uani 1 1 d . . . . .
P2 P 0.86249(5) 0.83319(5) 0.14050(4) 0.01616(13) Uani 1 1 d . U . . .
P3 P 0.63762(5) 0.60769(5) 0.18426(4) 0.01758(14) Uani 1 1 d . U . . .
S1 S 0.92826(6) 0.62017(6) 0.30771(5) 0.03094(17) Uani 1 1 d . . . . .

loop_
_atom_site_aniso_label
_atom_site_aniso_U_11
_atom_site_aniso_U_22
_atom_site_aniso_U_33
_atom_site_aniso_U_23
_atom_site_aniso_U_13
_atom_site_aniso_U_12
Ag1 0.01834(11) 0.01762(11) 0.01850(11) -0.00143(7) 0.00118(7) -0.00227(7)
C1 0.0159(12) 0.0238(13) 0.0186(13) -0.0053(10) -0.0006(10) -0.0011(10)
C2 0.0310(15) 0.0461(18) 0.0223(14) -0.0102(13) 0.0078(12) -0.0157(13)
C3 0.0326(16) 0.051(2) 0.0370(18) -0.0127(15) 0.0085(13) -0.0214(15)
C4 0.0259(15) 0.0473(19) 0.0358(17) -0.0165(14) -0.0029(12) -0.0122(13)
C5 0.0336(16) 0.0495(19) 0.0206(14) -0.0086(13) -0.0049(12) -0.0102(14)
C6 0.0238(14) 0.0372(16) 0.0193(14) -0.0018(12) -0.0003(11) -0.0081(12)
C7 0.0262(15) 0.0303(16) 0.0393(17) 0.0083(13) -0.0010(12) 0.0033(12)
C8 0.0227(13) 0.0176(12) 0.0166(12) -0.0006(10) -0.0033(10) -0.0044(10)
C9 0.0254(14) 0.0205(13) 0.0222(14) -0.0011(11) 0.0021(11) -0.0024(11)
C10 0.0302(15) 0.0309(15) 0.0279(15) -0.0037(12) 0.0068(12) -0.0091(12)
C11 0.0438(18) 0.0359(17) 0.0308(16) 0.0083(13) 0.0041(13) -0.0155(14)
C12 0.047(2) 0.0320(17) 0.049(2) 0.0203(15) -0.0032(16) -0.0001(14)
C13 0.0181(12) 0.0198(13) 0.0140(12) 0.0006(10) 0.0030(9) -0.0025(10)
C14 0.0251(14) 0.0199(13) 0.0262(14) -0.0015(11) 0.0017(11) -0.0057(11)
C15 0.0337(15) 0.0170(13) 0.0355(16) 0.0044(12) 0.0059(12) -0.0018(11)
C16 0.0276(15) 0.0330(16) 0.0263(15) 0.0107(12) 0.0024(12) 0.0059(12)
C17 0.0265(14) 0.0389(17) 0.0232(14) -0.0005(12) -0.0062(11) -0.0004(12)
C18 0.0257(14) 0.0240(14) 0.0225(14) -0.0041(11) -0.0036(11) -0.0020(11)
C19 0.0161(12) 0.0241(13) 0.0144(12) -0.0017(10) 0.0016(9) -0.0052(10)
C20 0.0222(13) 0.0241(14) 0.0208(13) 0.0017(11) -0.0021(10) -0.0044(10)
C21 0.0296(15) 0.0242(14) 0.0276(15) -0.0023(11) -0.0002(11) -0.0085(11)
C22 0.0257(14) 0.0362(16) 0.0259(15) -0.0081(12) -0.0026(11) -0.0121(12)
C23 0.0237(14) 0.0378(16) 0.0242(14) -0.0022(12) -0.0084(11) -0.0034(12)
C24 0.0247(13) 0.0237(14) 0.0213(13) 0.0014(11) -0.0018(11) -0.0034(11)
C25 0.0186(12) 0.0212(13) 0.0205(13) 0.0020(10) 0.0011(10) 0.0005(10)
C26 0.0238(14) 0.0334(16) 0.0277(15) -0.0027(12) 0.0052(11) -0.0057(12)
C27 0.0257(15) 0.0463(19) 0.0346(17) 0.0038(14) 0.0106(13) 0.0028(13)
C28 0.0404(18) 0.0432(19) 0.0344(17) -0.0093(15) 0.0081(14) 0.0154(15)
C29 0.042(2) 0.050(2) 0.062(2) -0.0339(19) 0.0043(17) -0.0007(16)
C30 0.0256(15) 0.0391(18) 0.059(2) -0.0225(16) 0.0074(14) -0.0049(13)
C31 0.0173(12) 0.0172(12) 0.0167(12) -0.0006(10) -0.0032(9) -0.0054(9)
C32 0.0190(13) 0.0311(15) 0.0196(13) 0.0014(11) -0.0019(10) -0.0076(11)
C33 0.0295(15) 0.0398(17) 0.0208(14) 0.0108(12) -0.0073(11) -0.0139(13)
C34 0.0317(15) 0.0267(15) 0.0344(16) 0.0086(12) -0.0149(13) -0.0046(12)
C35 0.0252(14) 0.0273(15) 0.0337(16) -0.0020(12) -0.0031(12) 0.0035(11)
C36 0.0241(13) 0.0245(14) 0.0181(13) -0.0010(10) 0.0000(10) -0.0019(11)
C37 0.0179(12) 0.0191(13) 0.0243(14) 0.0002(10) -0.0037(10) -0.0050(10)
C38 0.0212(13) 0.0204(13) 0.0290(15) -0.0019(11) -0.0022(11) -0.0041(10)
C39 0.0280(15) 0.0279(15) 0.0319(16) 0.0095(12) -0.0052(12) -0.0046(12)
C40 0.0376(17) 0.0433(18) 0.0205(14) 0.0033(13) -0.0040(12) -0.0111(14)
C41 0.0429(18) 0.0352(17) 0.0269(16) -0.0091(13) -0.0005(13) -0.0094(14)
C42 0.0307(15) 0.0211(14) 0.0266(15) -0.0034(11) -0.0027(11) -0.0054(11)
C43 0.0226(13) 0.0157(12) 0.0204(13) -0.0017(10) 0.0032(10) -0.0025(10)
C44 0.0291(15) 0.0221(14) 0.0321(16) -0.0007(12) -0.0040(12) -0.0070(11)
C45 0.0393(17) 0.0207(14) 0.0377(17) -0.0026(12) 0.0030(13) -0.0107(12)
C46 0.0395(17) 0.0158(13) 0.0420(18) 0.0035(12) 0.0118(14) -0.0007(12)
C47 0.0275(15) 0.0267(15) 0.0335(16) 0.0076(12) 0.0029(12) 0.0037(12)
C48 0.0224(13) 0.0225(13) 0.0223(13) -0.0003(11) 0.0024(10) -0.0020(10)
C49 0.0194(12) 0.0127(12) 0.0278(14) -0.0028(10) -0.0018(10) -0.0039(9)
C50 0.0235(14) 0.0210(13) 0.0303(15) 0.0016(11) -0.0039(11) -0.0034(11)
C51 0.0235(14) 0.0265(15) 0.0446(18) 0.0041(13) -0.0086(13) -0.0009(11)
C52 0.0210(14) 0.0220(14) 0.0491(19) 0.0021(13) 0.0041(13) -0.0007(11)
C53 0.0304(15) 0.0263(15) 0.0316(16) -0.0034(12) 0.0056(12) -0.0082(12)
C54 0.0247(14) 0.0211(13) 0.0290(15) -0.0010(11) -0.0043(11) -0.0057(11)
C55 0.0260(14) 0.0270(15) 0.0368(17) 0.0024(12) -0.0064(12) 0.0009(12)
C56 0.0277(15) 0.0278(15) 0.0380(17) -0.0004(13) -0.0082(12) -0.0054(12)
C57 0.0253(14) 0.0301(16) 0.0428(18) 0.0065(13) -0.0010(12) -0.0063(12)
C58 0.0304(16) 0.0330(16) 0.0358(17) 0.0012(13) -0.0022(13) 0.0000(13)
C59 0.0431(18) 0.0286(16) 0.0409(18) -0.0042(13) -0.0072(14) -0.0076(13)
C60 0.0390(17) 0.0288(16) 0.0386(18) 0.0073(13) -0.0045(14) -0.0100(13)
C61 0.0429(19) 0.0324(17) 0.0416(19) 0.0003(14) 0.0041(15) -0.0026(14)
F1 0.0832(16) 0.0417(11) 0.0456(12) -0.0047(9) -0.0086(11) -0.0275(11)
F2 0.0782(15) 0.0442(12) 0.0439(12) 0.0070(9) -0.0069(10) -0.0348(11)
F3 0.0507(12) 0.0400(11) 0.0491(12) -0.0015(9) -0.0123(9) -0.0198(9)
F4 0.0535(12) 0.0517(12) 0.0462(12) 0.0091(9) -0.0009(9) -0.0274(10)
F5 0.0694(14) 0.0509(13) 0.0428(12) 0.0031(10) 0.0118(10) -0.0140(11)
F6 0.0760(16) 0.0468(13) 0.0550(14) -0.0070(10) 0.0171(12) 0.0136(11)
F7 0.0617(14) 0.0737(15) 0.0403(12) -0.0091(11) -0.0072(10) -0.0160(12)
P1 0.0165(3) 0.0180(3) 0.0149(3) -0.0026(2) 0.0001(2) -0.0017(2)
P2 0.0147(3) 0.0181(3) 0.0155(3) 0.0005(2) 0.0002(2) -0.0030(2)
P3 0.0179(3) 0.0145(3) 0.0208(3) -0.0011(2) -0.0026(2) -0.0029(2)
S1 0.0333(4) 0.0261(4) 0.0342(4) 0.0027(3) -0.0132(3) -0.0016(3)

loop_
_atom_type_symbol
_atom_type_description
_atom_type_scat_dispersion_real
_atom_type_scat_dispersion_imag
_atom_type_scat_source
C C 0.0033 0.0016 'International Tables Vol C Tables 4.2.6.8 and 6.1.1.4'
H H 0.0000 0.0000 'International Tables Vol C Tables 4.2.6.8 and 6.1.1.4'
F F 0.0171 0.0103 'International Tables Vol C Tables 4.2.6.8 and 6.1.1.4'
P P 0.1023 0.0942 'International Tables Vol C Tables 4.2.6.8 and 6.1.1.4'
S S 0.1246 0.1234 'International Tables Vol C Tables 4.2.6.8 and 6.1.1.4'
Ag Ag -0.8971 1.1015 'International Tables Vol C Tables 4.2.6.8 and 6.1.1.4'

loop_
_geom_angle_atom_site_label_1
_geom_angle_atom_site_label_2
_geom_angle_atom_site_label_3
_geom_angle
_geom_angle_site_symmetry_1
_geom_angle_site_symmetry_3
_geom_angle_publ_flag
P1 Ag1 P3 110.66(2) . . ?
P1 Ag1 P2 113.63(2) . . ?
P3 Ag1 P2 112.65(2) . . ?
P1 Ag1 S1 112.08(2) . . ?
P3 Ag1 S1 112.86(2) . . ?
P2 Ag1 S1 94.09(2) . . ?
C6 C1 C2 118.7(2) . . ?
C6 C1 P1 123.4(2) . . ?
C2 C1 P1 117.8(2) . . ?
C3 C2 C1 121.0(3) . . ?
C3 C2 H2 119.5 . . ?
C1 C2 H2 119.5 . . ?
C2 C3 C4 119.7(3) . . ?
C2 C3 H3 120.1 . . ?
C4 C3 H3 120.1 . . ?
C5 C4 C3 119.6(3) . . ?
C5 C4 H4 120.2 . . ?
C3 C4 H4 120.2 . . ?
C4 C5 C6 120.7(3) . . ?
C4 C5 H5 119.6 . . ?
C6 C5 H5 119.6 . . ?
C5 C6 C1 120.2(3) . . ?
C5 C6 H6 119.9 . . ?
C1 C6 H6 119.9 . . ?
C8 C7 C12 120.4(3) . . ?
C8 C7 H7 119.8 . . ?
C12 C7 H7 119.8 . . ?
C7 C8 C9 119.0(2) . . ?
C7 C8 P1 117.4(2) . . ?
C9 C8 P1 123.6(2) . . ?
C10 C9 C8 120.3(3) . . ?
C10 C9 H9 119.8 . . ?
C8 C9 H9 119.8 . . ?
C11 C10 C9 120.2(3) . . ?
C11 C10 H10 119.9 . . ?
C9 C10 H10 119.9 . . ?
C10 C11 C12 119.8(3) . . ?
C10 C11 H11 120.1 . . ?
C12 C11 H11 120.1 . . ?
C11 C12 C7 120.2(3) . . ?
C11 C12 H12 119.9 . . ?
C7 C12 H12 119.9 . . ?
C18 C13 C14 118.6(2) . . ?
C18 C13 P1 117.48(19) . . ?
C14 C13 P1 123.9(2) . . ?
C15 C14 C13 120.6(3) . . ?
C15 C14 H14 119.7 . . ?
C13 C14 H14 119.7 . . ?
C14 C15 C16 120.3(3) . . ?
C14 C15 H15 119.9 . . ?
C16 C15 H15 119.9 . . ?
C17 C16 C15 119.7(3) . . ?
C17 C16 H16 120.2 . . ?
C15 C16 H16 120.2 . . ?
C16 C17 C18 120.3(3) . . ?
C16 C17 H17 119.9 . . ?
C18 C17 H17 119.9 . . ?
C17 C18 C13 120.6(3) . . ?
C17 C18 H18 119.7 . . ?
C13 C18 H18 119.7 . . ?
C20 C19 C24 119.0(2) . . ?
C20 C19 P2 123.19(19) . . ?
C24 C19 P2 117.78(19) . . ?
C19 C20 C21 120.3(2) . . ?
C19 C20 H20 119.9 . . ?
C21 C20 H20 119.9 . . ?
C22 C21 C20 120.3(3) . . ?
C22 C21 H21 119.9 . . ?
C20 C21 H21 119.9 . . ?
C21 C22 C23 119.9(3) . . ?
C21 C22 H22 120.0 . . ?
C23 C22 H22 120.0 . . ?
C24 C23 C22 120.2(3) . . ?
C24 C23 H23 119.9 . . ?
C22 C23 H23 119.9 . . ?
C23 C24 C19 120.3(3) . . ?
C23 C24 H24 119.8 . . ?
C19 C24 H24 119.8 . . ?
C30 C25 C26 118.6(3) . . ?
C30 C25 P2 118.1(2) . . ?
C26 C25 P2 123.2(2) . . ?
C27 C26 C25 120.2(3) . . ?
C27 C26 H26 119.9 . . ?
C25 C26 H26 119.9 . . ?
C28 C27 C26 120.6(3) . . ?
C28 C27 H27 119.7 . . ?
C26 C27 H27 119.7 . . ?
C27 C28 C29 119.8(3) . . ?
C27 C28 H28 120.1 . . ?
C29 C28 H28 120.1 . . ?
C28 C29 C30 119.9(3) . . ?
C28 C29 H29 120.0 . . ?
C30 C29 H29 120.0 . . ?
C25 C30 C29 120.9(3) . . ?
C25 C30 H30 119.6 . . ?
C29 C30 H30 119.6 . . ?
C32 C31 C36 118.7(2) . . ?
C32 C31 P2 123.32(19) . . ?
C36 C31 P2 117.90(19) . . ?
C33 C32 C31 120.4(3) . . ?
C33 C32 H32 119.8 . . ?
C31 C32 H32 119.8 . . ?
C32 C33 C34 120.3(3) . . ?
C32 C33 H33 119.8 . . ?
C34 C33 H33 119.8 . . ?
C35 C34 C33 119.8(3) . . ?
C35 C34 H34 120.1 . . ?
C33 C34 H34 120.1 . . ?
C34 C35 C36 120.0(3) . . ?
C34 C35 H35 120.0 . . ?
C36 C35 H35 120.0 . . ?
C35 C36 C31 120.7(2) . . ?
C35 C36 H36 119.6 . . ?
C31 C36 H36 119.6 . . ?
C42 C37 C38 118.7(2) . . ?
C42 C37 P3 124.7(2) . . ?
C38 C37 P3 116.3(2) . . ?
C39 C38 C37 120.8(3) . . ?
C39 C38 H38 119.6 . . ?
C37 C38 H38 119.6 . . ?
C40 C39 C38 120.0(3) . . ?
C40 C39 H39 120.0 . . ?
C38 C39 H39 120.0 . . ?
C39 C40 C41 119.7(3) . . ?
C39 C40 H40 120.1 . . ?
C41 C40 H40 120.1 . . ?
C40 C41 C42 120.5(3) . . ?
C40 C41 H41 119.7 . . ?
C42 C41 H41 119.7 . . ?
C37 C42 C41 120.3(3) . . ?
C37 C42 H42 119.8 . . ?
C41 C42 H42 119.8 . . ?
C48 C43 C44 119.7(2) . . ?
C48 C43 P3 119.1(2) . . ?
C44 C43 P3 121.2(2) . . ?
C45 C44 C43 119.9(3) . . ?
C45 C44 H44 120.1 . . ?
C43 C44 H44 120.1 . . ?
C46 C45 C44 120.4(3) . . ?
C46 C45 H45 119.8 . . ?
C44 C45 H45 119.8 . . ?
C45 C46 C47 120.1(3) . . ?
C45 C46 H46 119.9 . . ?
C47 C46 H46 119.9 . . ?
C46 C47 C48 120.0(3) . . ?
C46 C47 H47 120.0 . . ?
C48 C47 H47 120.0 . . ?
C43 C48 C47 119.9(3) . . ?
C43 C48 H48 120.1 . . ?
C47 C48 H48 120.1 . . ?
C50 C49 C54 118.8(2) . . ?
C50 C49 P3 124.6(2) . . ?
C54 C49 P3 116.6(2) . . ?
C51 C50 C49 120.0(3) . . ?
C51 C50 H50 120.0 . . ?
C49 C50 H50 120.0 . . ?
C52 C51 C50 120.8(3) . . ?
C52 C51 H51 119.6 . . ?
C50 C51 H51 119.6 . . ?
C51 C52 C53 119.6(3) . . ?
C51 C52 H52 120.2 . . ?
C53 C52 H52 120.2 . . ?
C52 C53 C54 120.0(3) . . ?
C52 C53 H53 120.0 . . ?
C54 C53 H53 120.0 . . ?
C53 C54 C49 120.9(3) . . ?
C53 C54 H54 119.6 . . ?
C49 C54 H54 119.6 . . ?
C56 C55 C60 113.4(3) . . ?
C56 C55 S1 122.8(2) . . ?
C60 C55 S1 123.8(2) . . ?
F3 C56 C57 116.9(3) . . ?
F3 C56 C55 119.3(3) . . ?
C57 C56 C55 123.8(3) . . ?
F4 C57 C56 117.3(3) . . ?
F4 C57 C58 121.3(3) . . ?
C56 C57 C58 121.4(3) . . ?
C57 C58 C59 115.6(3) . . ?
C57 C58 C61 124.3(3) . . ?
C59 C58 C61 120.0(3) . . ?
F1 C59 C60 118.5(3) . . ?
F1 C59 C58 118.7(3) . . ?
C60 C59 C58 122.8(3) . . ?
F2 C60 C59 117.8(3) . . ?
F2 C60 C55 119.2(3) . . ?
C59 C60 C55 122.9(3) . . ?
F5 C61 F6 106.9(3) . . ?
F5 C61 F7 106.4(3) . . ?
F6 C61 F7 105.4(3) . . ?
F5 C61 C58 114.3(3) . . ?
F6 C61 C58 110.9(3) . . ?
F7 C61 C58 112.3(3) . . ?
C1 P1 C13 103.09(12) . . ?
C1 P1 C8 103.58(11) . . ?
C13 P1 C8 102.71(11) . . ?
C1 P1 Ag1 114.53(8) . . ?
C13 P1 Ag1 115.22(8) . . ?
C8 P1 Ag1 115.99(8) . . ?
C31 P2 C19 101.52(11) . . ?
C31 P2 C25 102.52(11) . . ?
C19 P2 C25 102.48(11) . . ?
C31 P2 Ag1 115.10(8) . . ?
C19 P2 Ag1 115.16(8) . . ?
C25 P2 Ag1 117.82(9) . . ?
C43 P3 C37 105.51(12) . . ?
C43 P3 C49 100.97(11) . . ?
C37 P3 C49 102.85(12) . . ?
C43 P3 Ag1 117.92(9) . . ?
C37 P3 Ag1 111.55(8) . . ?
C49 P3 Ag1 116.32(8) . . ?
C55 S1 Ag1 109.58(10) . . ?

loop_
_geom_bond_atom_site_label_1
_geom_bond_atom_site_label_2
_geom_bond_distance
_geom_bond_site_symmetry_2
_geom_bond_publ_flag
Ag1 P1 2.5342(6) . ?
Ag1 P3 2.5827(7) . ?
Ag1 P2 2.5949(7) . ?
Ag1 S1 2.6101(7) . ?
C1 C6 1.389(4) . ?
C1 C2 1.396(4) . ?
C1 P1 1.824(3) . ?
C2 C3 1.386(4) . ?
C2 H2 0.9500 . ?
C3 C4 1.387(4) . ?
C3 H3 0.9500 . ?
C4 C5 1.382(4) . ?
C4 H4 0.9500 . ?
C5 C6 1.388(4) . ?
C5 H5 0.9500 . ?
C6 H6 0.9500 . ?
C7 C8 1.385(4) . ?
C7 C12 1.387(4) . ?
C7 H7 0.9500 . ?
C8 C9 1.391(4) . ?
C8 P1 1.829(3) . ?
C9 C10 1.390(4) . ?
C9 H9 0.9500 . ?
C10 C11 1.376(4) . ?
C10 H10 0.9500 . ?
C11 C12 1.382(5) . ?
C11 H11 0.9500 . ?
C12 H12 0.9500 . ?
C13 C18 1.394(4) . ?
C13 C14 1.398(4) . ?
C13 P1 1.827(3) . ?
C14 C15 1.385(4) . ?
C14 H14 0.9500 . ?
C15 C16 1.386(4) . ?
C15 H15 0.9500 . ?
C16 C17 1.385(4) . ?
C16 H16 0.9500 . ?
C17 C18 1.386(4) . ?
C17 H17 0.9500 . ?
C18 H18 0.9500 . ?
C19 C20 1.393(4) . ?
C19 C24 1.398(4) . ?
C19 P2 1.834(3) . ?
C20 C21 1.395(4) . ?
C20 H20 0.9500 . ?
C21 C22 1.377(4) . ?
C21 H21 0.9500 . ?
C22 C23 1.390(4) . ?
C22 H22 0.9500 . ?
C23 C24 1.388(4) . ?
C23 H23 0.9500 . ?
C24 H24 0.9500 . ?
C25 C30 1.385(4) . ?
C25 C26 1.390(4) . ?
C25 P2 1.834(3) . ?
C26 C27 1.389(4) . ?
C26 H26 0.9500 . ?
C27 C28 1.371(5) . ?
C27 H27 0.9500 . ?
C28 C29 1.379(5) . ?
C28 H28 0.9500 . ?
C29 C30 1.388(5) . ?
C29 H29 0.9500 . ?
C30 H30 0.9500 . ?
C31 C32 1.391(4) . ?
C31 C36 1.394(4) . ?
C31 P2 1.827(2) . ?
C32 C33 1.385(4) . ?
C32 H32 0.9500 . ?
C33 C34 1.386(4) . ?
C33 H33 0.9500 . ?
C34 C35 1.380(4) . ?
C34 H34 0.9500 . ?
C35 C36 1.385(4) . ?
C35 H35 0.9500 . ?
C36 H36 0.9500 . ?
C37 C42 1.389(4) . ?
C37 C38 1.397(4) . ?
C37 P3 1.831(3) . ?
C38 C39 1.388(4) . ?
C38 H38 0.9500 . ?
C39 C40 1.383(4) . ?
C39 H39 0.9500 . ?
C40 C41 1.383(4) . ?
C40 H40 0.9500 . ?
C41 C42 1.391(4) . ?
C41 H41 0.9500 . ?
C42 H42 0.9500 . ?
C43 C48 1.389(4) . ?
C43 C44 1.402(4) . ?
C43 P3 1.829(3) . ?
C44 C45 1.385(4) . ?
C44 H44 0.9500 . ?
C45 C46 1.384(5) . ?
C45 H45 0.9500 . ?
C46 C47 1.384(5) . ?
C46 H46 0.9500 . ?
C47 C48 1.399(4) . ?
C47 H47 0.9500 . ?
C48 H48 0.9500 . ?
C49 C50 1.394(4) . ?
C49 C54 1.394(4) . ?
C49 P3 1.837(3) . ?
C50 C51 1.393(4) . ?
C50 H50 0.9500 . ?
C51 C52 1.381(4) . ?
C51 H51 0.9500 . ?
C52 C53 1.385(4) . ?
C52 H52 0.9500 . ?
C53 C54 1.387(4) . ?
C53 H53 0.9500 . ?
C54 H54 0.9500 . ?
C55 C56 1.402(4) . ?
C55 C60 1.404(4) . ?
C55 S1 1.723(3) . ?
C56 F3 1.353(3) . ?
C56 C57 1.380(4) . ?
C57 F4 1.335(3) . ?
C57 C58 1.385(4) . ?
C58 C59 1.393(5) . ?
C58 C61 1.492(5) . ?
C59 F1 1.349(4) . ?
C59 C60 1.364(5) . ?
C60 F2 1.344(4) . ?
C61 F5 1.325(4) . ?
C61 F6 1.337(4) . ?
C61 F7 1.353(4) . ?

loop_
_geom_torsion_atom_site_label_1
_geom_torsion_atom_site_label_2
_geom_torsion_atom_site_label_3
_geom_torsion_atom_site_label_4
_geom_torsion
_geom_torsion_site_symmetry_1
_geom_torsion_site_symmetry_2
_geom_torsion_site_symmetry_3
_geom_torsion_site_symmetry_4
_geom_torsion_publ_flag
C6 C1 C2 C3 -0.7(5) . . . . ?
P1 C1 C2 C3 176.9(3) . . . . ?
C1 C2 C3 C4 1.6(5) . . . . ?
C2 C3 C4 C5 -1.6(5) . . . . ?
C3 C4 C5 C6 0.8(5) . . . . ?
C4 C5 C6 C1 0.1(5) . . . . ?
C2 C1 C6 C5 -0.1(4) . . . . ?
P1 C1 C6 C5 -177.6(2) . . . . ?
C12 C7 C8 C9 -1.8(5) . . . . ?
C12 C7 C8 P1 178.4(3) . . . . ?
C7 C8 C9 C10 0.4(4) . . . . ?
P1 C8 C9 C10 -179.7(2) . . . . ?
C8 C9 C10 C11 0.9(4) . . . . ?
C9 C10 C11 C12 -0.9(5) . . . . ?
C10 C11 C12 C7 -0.4(5) . . . . ?
C8 C7 C12 C11 1.8(5) . . . . ?
C18 C13 C14 C15 -0.1(4) . . . . ?
P1 C13 C14 C15 179.0(2) . . . . ?
C13 C14 C15 C16 0.4(4) . . . . ?
C14 C15 C16 C17 -0.1(4) . . . . ?
C15 C16 C17 C18 -0.5(4) . . . . ?
C16 C17 C18 C13 0.8(4) . . . . ?
C14 C13 C18 C17 -0.5(4) . . . . ?
P1 C13 C18 C17 -179.6(2) . . . . ?
C24 C19 C20 C21 -0.2(4) . . . . ?
P2 C19 C20 C21 178.8(2) . . . . ?
C19 C20 C21 C22 1.1(4) . . . . ?
C20 C21 C22 C23 -0.9(4) . . . . ?
C21 C22 C23 C24 -0.2(4) . . . . ?
C22 C23 C24 C19 1.0(4) . . . . ?
C20 C19 C24 C23 -0.8(4) . . . . ?
P2 C19 C24 C23 -179.9(2) . . . . ?
C30 C25 C26 C27 -0.1(4) . . . . ?
P2 C25 C26 C27 -175.7(2) . . . . ?
C25 C26 C27 C28 1.1(5) . . . . ?
C26 C27 C28 C29 -0.8(5) . . . . ?
C27 C28 C29 C30 -0.6(6) . . . . ?
C26 C25 C30 C29 -1.2(5) . . . . ?
P2 C25 C30 C29 174.6(3) . . . . ?
C28 C29 C30 C25 1.6(6) . . . . ?
C36 C31 C32 C33 0.7(4) . . . . ?
P2 C31 C32 C33 -177.3(2) . . . . ?
C31 C32 C33 C34 -1.0(4) . . . . ?
C32 C33 C34 C35 0.7(4) . . . . ?
C33 C34 C35 C36 -0.3(4) . . . . ?
C34 C35 C36 C31 0.0(4) . . . . ?
C32 C31 C36 C35 -0.2(4) . . . . ?
P2 C31 C36 C35 177.9(2) . . . . ?
C42 C37 C38 C39 0.6(4) . . . . ?
P3 C37 C38 C39 175.3(2) . . . . ?
C37 C38 C39 C40 -0.5(4) . . . . ?
C38 C39 C40 C41 0.2(4) . . . . ?
C39 C40 C41 C42 0.0(5) . . . . ?
C38 C37 C42 C41 -0.4(4) . . . . ?
P3 C37 C42 C41 -174.6(2) . . . . ?
C40 C41 C42 C37 0.2(4) . . . . ?
C48 C43 C44 C45 -1.5(4) . . . . ?
P3 C43 C44 C45 179.6(2) . . . . ?
C43 C44 C45 C46 1.2(4) . . . . ?
C44 C45 C46 C47 -0.1(5) . . . . ?
C45 C46 C47 C48 -0.7(4) . . . . ?
C44 C43 C48 C47 0.8(4) . . . . ?
P3 C43 C48 C47 179.7(2) . . . . ?
C46 C47 C48 C43 0.3(4) . . . . ?
C54 C49 C50 C51 0.0(4) . . . . ?
P3 C49 C50 C51 -177.8(2) . . . . ?
C49 C50 C51 C52 -0.3(4) . . . . ?
C50 C51 C52 C53 0.4(4) . . . . ?
C51 C52 C53 C54 -0.3(4) . . . . ?
C52 C53 C54 C49 0.1(4) . . . . ?
C50 C49 C54 C53 0.1(4) . . . . ?
P3 C49 C54 C53 178.0(2) . . . . ?
C60 C55 C56 F3 -179.2(3) . . . . ?
S1 C55 C56 F3 0.0(4) . . . . ?
C60 C55 C56 C57 2.5(4) . . . . ?
S1 C55 C56 C57 -178.3(2) . . . . ?
F3 C56 C57 F4 0.2(4) . . . . ?
C55 C56 C57 F4 178.6(3) . . . . ?
F3 C56 C57 C58 -178.7(3) . . . . ?
C55 C56 C57 C58 -0.4(5) . . . . ?
F4 C57 C58 C59 179.6(3) . . . . ?
C56 C57 C58 C59 -1.5(4) . . . . ?
F4 C57 C58 C61 -6.0(5) . . . . ?
C56 C57 C58 C61 173.0(3) . . . . ?
C57 C58 C59 F1 -179.1(3) . . . . ?
C61 C58 C59 F1 6.2(5) . . . . ?
C57 C58 C59 C60 1.2(5) . . . . ?
C61 C58 C59 C60 -173.5(3) . . . . ?
F1 C59 C60 F2 1.3(5) . . . . ?
C58 C59 C60 F2 -179.1(3) . . . . ?
F1 C59 C60 C55 -178.6(3) . . . . ?
C58 C59 C60 C55 1.0(5) . . . . ?
C56 C55 C60 F2 177.3(3) . . . . ?
S1 C55 C60 F2 -1.9(4) . . . . ?
C56 C55 C60 C59 -2.8(4) . . . . ?
S1 C55 C60 C59 178.0(3) . . . . ?
C57 C58 C61 F5 9.1(5) . . . . ?
C59 C58 C61 F5 -176.6(3) . . . . ?
C57 C58 C61 F6 -111.8(3) . . . . ?
C59 C58 C61 F6 62.4(4) . . . . ?
C57 C58 C61 F7 130.5(3) . . . . ?
C59 C58 C61 F7 -55.3(4) . . . . ?
C6 C1 P1 C13 99.3(2) . . . . ?
C2 C1 P1 C13 -78.2(2) . . . . ?
C6 C1 P1 C8 -7.5(3) . . . . ?
C2 C1 P1 C8 175.0(2) . . . . ?
C6 C1 P1 Ag1 -134.8(2) . . . . ?
C2 C1 P1 Ag1 47.7(2) . . . . ?
C18 C13 P1 C1 179.2(2) . . . . ?
C14 C13 P1 C1 0.1(2) . . . . ?
C18 C13 P1 C8 -73.4(2) . . . . ?
C14 C13 P1 C8 107.5(2) . . . . ?
C18 C13 P1 Ag1 53.7(2) . . . . ?
C14 C13 P1 Ag1 -125.4(2) . . . . ?
C7 C8 P1 C1 -88.0(2) . . . . ?
C9 C8 P1 C1 92.1(2) . . . . ?
C7 C8 P1 C13 165.0(2) . . . . ?
C9 C8 P1 C13 -14.9(2) . . . . ?
C7 C8 P1 Ag1 38.4(2) . . . . ?
C9 C8 P1 Ag1 -141.5(2) . . . . ?
C32 C31 P2 C19 83.0(2) . . . . ?
C36 C31 P2 C19 -95.0(2) . . . . ?
C32 C31 P2 C25 -22.7(2) . . . . ?
C36 C31 P2 C25 159.2(2) . . . . ?
C32 C31 P2 Ag1 -151.91(19) . . . . ?
C36 C31 P2 Ag1 30.1(2) . . . . ?
C20 C19 P2 C31 1.6(2) . . . . ?
C24 C19 P2 C31 -179.3(2) . . . . ?
C20 C19 P2 C25 107.4(2) . . . . ?
C24 C19 P2 C25 -73.5(2) . . . . ?
C20 C19 P2 Ag1 -123.4(2) . . . . ?
C24 C19 P2 Ag1 55.7(2) . . . . ?
C30 C25 P2 C31 -81.5(3) . . . . ?
C26 C25 P2 C31 94.1(2) . . . . ?
C30 C25 P2 C19 173.5(2) . . . . ?
C26 C25 P2 C19 -10.8(3) . . . . ?
C30 C25 P2 Ag1 46.0(3) . . . . ?
C26 C25 P2 Ag1 -138.4(2) . . . . ?
C48 C43 P3 C37 121.7(2) . . . . ?
C44 C43 P3 C37 -59.3(2) . . . . ?
C48 C43 P3 C49 -131.5(2) . . . . ?
C44 C43 P3 C49 47.4(2) . . . . ?
C48 C43 P3 Ag1 -3.6(2) . . . . ?
C44 C43 P3 Ag1 175.31(19) . . . . ?
C42 C37 P3 C43 -7.1(3) . . . . ?
C38 C37 P3 C43 178.56(19) . . . . ?
C42 C37 P3 C49 -112.5(2) . . . . ?
C38 C37 P3 C49 73.1(2) . . . . ?
C42 C37 P3 Ag1 122.1(2) . . . . ?
C38 C37 P3 Ag1 -52.2(2) . . . . ?
C50 C49 P3 C43 -112.3(2) . . . . ?
C54 C49 P3 C43 69.9(2) . . . . ?
C50 C49 P3 C37 -3.4(2) . . . . ?
C54 C49 P3 C37 178.8(2) . . . . ?
C50 C49 P3 Ag1 118.8(2) . . . . ?
C54 C49 P3 Ag1 -59.0(2) . . . . ?
C56 C55 S1 Ag1 89.7(2) . . . . ?
C60 C55 S1 Ag1 -91.2(3) . . . . ?
